data_4001702
loop_
_publ_author_name
'Recham, Nadir'
'Rousse, Gwena\"elle'
'Sougrati, Moulay T.'
'Chotard, Jean-No\"el'
'Frayret, Christine'
'Mariyappan, Sathiya'
'Melot, Brent C.'
'Jumas, Jean-Claude'
'Tarascon, Jean-Marie'

_publ_section_title
;
 Preparation and Characterization of a Stable FeSO4 F-Based Framework for
 Alkali Ion Insertion Electrodes
;
_journal_issue 22
_journal_name_full 'Chemistry of Materials'
_journal_page_first 4363
_journal_paper_doi 10.1021/cm302428w
_journal_volume 24
_journal_year 2012
_chemical_formula_iupac 'K2 Ni2 S2 O8 F2'
_chemical_formula_sum 'F2 K2 Ni2 O8 S2'
_chemical_formula_weight 425.707
_space_group_IT_number 33
_symmetry_cell_setting orthorhombic
_symmetry_space_group_name_Hall 'P 2c -2n'
_symmetry_space_group_name_H-M 'P n a 21'
_cell_angle_alpha 90.00000
_cell_angle_beta 90.00000
_cell_angle_gamma 90.00000
_cell_formula_units_Z 4
_cell_length_a 12.88625(5)
_cell_length_b 6.42081(2)
_cell_length_c 10.62842(4)
_cell_measurement_temperature 295
_cell_volume 879.397(5)
_computing_structure_refinement FULLPROF
_diffrn_ambient_temperature 295
_diffrn_measurement_device_type 11BM
_diffrn_radiation_monochromator Si(111)
_diffrn_radiation_type Synchrotron
_diffrn_radiation_wavelength 0.41311
_diffrn_source '11BM Argonne'
_exptl_crystal_density_diffrn 3.215
_pd_char_colour grey
_pd_meas_2theta_range_inc 0.001000
_pd_meas_2theta_range_max 49.99000
_pd_meas_2theta_range_min 0.50000
_pd_meas_number_of_points 49491
_pd_proc_2theta_range_inc 0.001000
_pd_proc_2theta_range_max 49.9910
_pd_proc_2theta_range_min 0.5010
_pd_proc_ls_prof_R_factor 10.3422
_pd_proc_ls_prof_wR_expected 11.6154
_pd_proc_ls_prof_wR_factor 14.2784
_pd_proc_wavelength 0.413111
_refine_ls_number_constraints 0
_refine_ls_number_parameters 72
_refine_ls_number_reflns 4150
_refine_ls_number_restraints 0
_refine_ls_R_I_factor 5.9665
_cod_data_source_file cm302428w_si_001.cif
_cod_data_source_block KNiSO4F
_cod_original_formula_sum 'F2 Ni2 K2 O8 S2'
_cod_database_code 4001702
_pd_proc_ls_prof_cr_factor 22.8772
_pd_proc_ls_prof_cwr_factor 24.2653
_pd_proc_ls_prof_cwr_expected 19.7398
_pd_proc_ls_prof_chi2 1.5111
_pd_proc_ls_prof_echi2 1.5233

loop_
_symmetry_equiv_pos_as_xyz
x,y,z
-x+1/2,y+1/2,z+1/2
x+1/2,-y+1/2,z
-x,-y,z+1/2

loop_
_atom_site_label
_atom_site_fract_x
_atom_site_fract_y
_atom_site_fract_z
_atom_site_U_iso_or_equiv
_atom_site_occupancy
_atom_site_adp_type
_atom_site_type_symbol
Ni1 0.37571(13) 0.4965(5) 0.00000 0.0220(6) 1.00000 Uiso NI
F1 0.2536(10) 0.529(2) -0.1209(10) 0.021(4) 1.00000 Uiso F
Ni2 0.2519(2) 0.2554(5) 0.2516(6) 0.0186(4) 1.00000 Uiso NI
F2 0.2731(8) 0.497(2) 0.1327(10) 0.012(3) 1.00000 Uiso F
S1 0.5036(5) 0.3361(5) 0.2487(9) 0.0206(9) 1.00000 Uiso S
O3 0.4976(8) 0.4584(16) 0.1349(10) 0.003(3) 1.00000 Uiso O
O4 0.5224(9) 0.5073(19) 0.3538(10) 0.013(4) 1.00000 Uiso O
O5 0.4046(9) 0.2087(18) 0.2833(11) 0.011(3) 1.00000 Uiso O
O6 0.5844(8) 0.1937(17) 0.2412(13) 0.006(3) 1.00000 Uiso O
S2 0.1796(3) 0.4962(10) 0.5012(8) 0.0205(9) 1.00000 Uiso S
O7 0.1037(9) 0.3356(16) 0.5123(13) 0.011(3) 1.00000 Uiso O
O8 0.1168(10) 0.6924(17) 0.4667(11) 0.009(3) 1.00000 Uiso O
O9 0.2443(10) 0.513(2) 0.6208(12) 0.014(4) 1.00000 Uiso O
O10 0.2560(9) 0.4464(18) 0.3982(13) 0.001(3) 1.00000 Uiso O
K1 0.3726(3) 0.7746(7) 0.2963(5) 0.0342(13) 1.00000 Uiso K
K2 0.1075(3) 0.6918(6) 0.0536(5) 0.0323(13) 1.00000 Uiso K

loop_
_atom_type_symbol
_atom_type_scat_Cromer_Mann_a1
_atom_type_scat_Cromer_Mann_b1
_atom_type_scat_Cromer_Mann_a2
_atom_type_scat_Cromer_Mann_b2
_atom_type_scat_Cromer_Mann_a3
_atom_type_scat_Cromer_Mann_b3
_atom_type_scat_Cromer_Mann_a4
_atom_type_scat_Cromer_Mann_b4
_atom_type_scat_Cromer_Mann_c
_atom_type_scat_dispersion_real
_atom_type_scat_dispersion_imag
_atom_type_scat_source
ni 12.83760 3.87850 7.29200 0.25650 4.44380 12.17630 2.38000 66.34210 1.03410 0.26100 0.72400 International_Tables_for_Crystallography_Vol.C(1991)_Tables_6.1.1.4_and_6.1.1.5
f 3.53920 10.28250 2.64120 4.29440 1.51700 0.26150 1.02430 26.14760 0.27760 0.00600 0.00600 International_Tables_for_Crystallography_Vol.C(1991)_Tables_6.1.1.4_and_6.1.1.5
s 6.90530 1.46790 5.20340 22.21510 1.43790 0.25360 1.58630 56.17200 0.86690 0.06800 0.07600 International_Tables_for_Crystallography_Vol.C(1991)_Tables_6.1.1.4_and_6.1.1.5
o 3.04850 13.27710 2.28680 5.70110 1.54630 0.32390 0.86700 32.90890 0.25080 0.00300 0.00400 International_Tables_for_Crystallography_Vol.C(1991)_Tables_6.1.1.4_and_6.1.1.5
k 8.21860 12.79490 7.43980 0.77480 1.05190 213.18700 0.86590 41.68410 1.42280 0.11800 0.15600 International_Tables_for_Crystallography_Vol.C(1991)_Tables_6.1.1.4_and_6.1.1.5
